data_7221558
loop_
_publ_author_name
'Yang, Chun-Hua'
'Fan, Wen-Wen'
'Liu, Gong-Qing'
'Duan, Lili'
'Li, Lin'
'Li, Yue-Ming'

_publ_section_title
;
 On the understanding of BF3&#x00B7;Et2O-promoted intra- and
 intermolecular amination and oxygenation of unfunctionalized olefins
;
_journal_issue 75
_journal_name_full 'RSC Adv.'
_journal_page_first 61081
_journal_paper_doi 10.1039/C5RA10513G
_journal_volume 5
_journal_year 2015
_chemical_formula_sum 'C26 H29 N O2 S'
_chemical_formula_weight 419.56
_chemical_name_systematic
; 
 ? 
;
_space_group_IT_number 2
_symmetry_cell_setting triclinic
_symmetry_space_group_name_Hall '-P 1'
_symmetry_space_group_name_H-M 'P -1'
_atom_sites_solution_hydrogens geom
_atom_sites_solution_primary direct
_atom_sites_solution_secondary difmap
_audit_creation_method SHELXL-97
_audit_update_record
;
2015-05-31 deposited with the CCDC.
2015-07-08 downloaded from the CCDC.
;
_cell_angle_alpha 80.22(3)
_cell_angle_beta 77.60(3)
_cell_angle_gamma 77.15(3)
_cell_formula_units_Z 4
_cell_length_a 11.089(2)
_cell_length_b 13.375(3)
_cell_length_c 16.281(3)
_cell_measurement_reflns_used 5327
_cell_measurement_temperature 293(2)
_cell_measurement_theta_max 27.8386
_cell_measurement_theta_min 1.5746
_cell_volume 2280.3(9)
_computing_cell_refinement crystalclear
_computing_data_collection crystalclear
_computing_data_reduction crystalclear
_computing_molecular_graphics 'Bruker SHELXTL'
_computing_publication_material 'Bruker SHELXTL'
_computing_structure_refinement 'SHELXL-97 (Sheldrick, 1997)'
_computing_structure_solution 'SHELXS-97 (Sheldrick, 1990)'
_diffrn_ambient_temperature 293(2)
_diffrn_measured_fraction_theta_full 0.991
_diffrn_measured_fraction_theta_max 0.991
_diffrn_measurement_device_type 'rigaku saturn'
_diffrn_measurement_method '\w scans'
_diffrn_radiation_monochromator confocal
_diffrn_radiation_source 'rotating anode'
_diffrn_radiation_type MoK\a
_diffrn_radiation_wavelength 0.71073
_diffrn_reflns_av_R_equivalents 0.0359
_diffrn_reflns_av_sigmaI/netI 0.0503
_diffrn_reflns_limit_h_max 14
_diffrn_reflns_limit_h_min -14
_diffrn_reflns_limit_k_max 17
_diffrn_reflns_limit_k_min -17
_diffrn_reflns_limit_l_max 21
_diffrn_reflns_limit_l_min -19
_diffrn_reflns_number 28896
_diffrn_reflns_theta_full 27.88
_diffrn_reflns_theta_max 27.88
_diffrn_reflns_theta_min 1.57
_diffrn_standards_decay_% 0
_diffrn_standards_interval_count 0
_diffrn_standards_interval_time 0
_diffrn_standards_number 0
_exptl_absorpt_coefficient_mu 0.164
_exptl_absorpt_correction_T_max 0.9806
_exptl_absorpt_correction_T_min 0.9680
_exptl_absorpt_correction_type multi-scan
_exptl_absorpt_process_details crystalclear
_exptl_crystal_density_diffrn 1.222
_exptl_crystal_density_method 'not measured'
_exptl_crystal_F_000 896
_exptl_crystal_size_max 0.20
_exptl_crystal_size_mid 0.18
_exptl_crystal_size_min 0.12
_refine_diff_density_max 0.235
_refine_diff_density_min -0.317
_refine_diff_density_rms 0.046
_refine_ls_extinction_coef 0.033(2)
_refine_ls_extinction_expression Fc^*^=kFc[1+0.001xFc^2^\l^3^/sin(2\q)]^-1/4^
_refine_ls_extinction_method SHELXL
_refine_ls_goodness_of_fit_ref 1.018
_refine_ls_hydrogen_treatment mixed
_refine_ls_matrix_type full
_refine_ls_number_parameters 556
_refine_ls_number_reflns 10801
_refine_ls_number_restraints 2
_refine_ls_restrained_S_all 1.018
_refine_ls_R_factor_all 0.0868
_refine_ls_R_factor_gt 0.0540
_refine_ls_shift/su_max 0.002
_refine_ls_shift/su_mean 0.000
_refine_ls_structure_factor_coef Fsqd
_refine_ls_weighting_details 'calc w=1/[\s^2^(Fo^2^)+(0.0791P)^2^+0.0000P] where P=(Fo^2^+2Fc^2^)/3'
_refine_ls_weighting_scheme calc
_refine_ls_wR_factor_gt 0.1309
_refine_ls_wR_factor_ref 0.1512
_reflns_number_gt 6691
_reflns_number_total 10801
_reflns_threshold_expression >2sigma(I)
_cod_data_source_file c5ra10513g2.cif
_cod_data_source_block shelxl
_cod_depositor_comments
;
The following automatic conversions were performed:

'_symmetry_cell_setting' value 'Triclinic' changed to 'triclinic'
according to
/usr/data/users/saulius/crontab/automatic-downloads/rss-feeds/RSC/lib/dictionaries/cif_core.dic
dictionary named 'cif_core.dic' version 2.4.2 from 2011-04-26.

'_exptl_absorpt_correction_type' value 'MULTI-SCAN' changed to
'multi-scan' according to
/usr/data/users/saulius/crontab/automatic-downloads/rss-feeds/RSC/lib/dictionaries/cif_core.dic
dictionary named 'cif_core.dic' version 2.4.2 from 2011-04-26.

Automatic conversion script
Id: cif_fix_values 3271 2015-04-21 07:52:19Z andrius 
;
_cod_original_cell_volume 2280.3(8)
_cod_original_sg_symbol_H-M P-1
_cod_database_code 7221558

loop_
_symmetry_equiv_pos_as_xyz
'x, y, z'
'-x, -y, -z'

loop_
_atom_site_label
_atom_site_type_symbol
_atom_site_fract_x
_atom_site_fract_y
_atom_site_fract_z
_atom_site_U_iso_or_equiv
_atom_site_adp_type
_atom_site_occupancy
_atom_site_symmetry_multiplicity
_atom_site_calc_flag
_atom_site_refinement_flags
S1 S 0.79516(5) -0.02305(4) 0.48368(3) 0.04920(16) Uani 1 1 d .
S2 S 0.05000(4) 0.48944(4) 0.12971(3) 0.04620(15) Uani 1 1 d .
O1 O 0.70076(14) 0.02076(11) 0.43339(9) 0.0643(4) Uani 1 1 d .
O2 O 0.92329(13) -0.05467(11) 0.44377(9) 0.0627(4) Uani 1 1 d .
O3 O -0.05450(12) 0.55316(10) 0.09480(9) 0.0544(4) Uani 1 1 d .
O4 O 0.04265(14) 0.47283(12) 0.21936(8) 0.0638(4) Uani 1 1 d .
N1 N 0.79661(16) 0.06067(13) 0.54365(11) 0.0531(4) Uani 1 1 d D
N2 N 0.06908(15) 0.37955(12) 0.09611(11) 0.0491(4) Uani 1 1 d D
C1 C 0.68054(19) 0.10416(15) 0.59889(13) 0.0545(5) Uani 1 1 d .
H1A H 0.6866 0.0771 0.6574 0.065 Uiso 1 1 calc R
H1B H 0.6104 0.0815 0.5857 0.065 Uiso 1 1 calc R
C2 C 0.65332(17) 0.22304(14) 0.59000(12) 0.0457(4) Uani 1 1 d .
C3 C 0.6304(2) 0.26403(16) 0.49873(12) 0.0549(5) Uani 1 1 d .
H3A H 0.6971 0.2284 0.4586 0.066 Uiso 1 1 calc R
H3B H 0.5513 0.2493 0.4924 0.066 Uiso 1 1 calc R
C4 C 0.62667(18) 0.37862(16) 0.47896(13) 0.0525(5) Uani 1 1 d .
H4A H 0.5631 0.4137 0.5210 0.063 Uiso 1 1 calc R
H4B H 0.6027 0.4029 0.4240 0.063 Uiso 1 1 calc R
C5 C 0.75377(18) 0.40641(15) 0.47808(13) 0.0523(5) Uani 1 1 d .
C6 C 0.80883(16) 0.34726(14) 0.55452(11) 0.0448(4) Uani 1 1 d .
C7 C 0.9094(2) 0.3784(2) 0.57566(16) 0.0690(6) Uani 1 1 d .
H7 H 0.9397 0.4347 0.5427 0.083 Uiso 1 1 calc R
C8 C 0.9650(2) 0.3297(2) 0.64262(17) 0.0814(8) Uani 1 1 d .
H8 H 1.0327 0.3519 0.6540 0.098 Uiso 1 1 calc R
C9 C 0.9205(2) 0.2481(2) 0.69277(15) 0.0730(7) Uani 1 1 d .
H9 H 0.9578 0.2142 0.7385 0.088 Uiso 1 1 calc R
C10 C 0.8202(2) 0.21624(17) 0.67505(13) 0.0606(6) Uani 1 1 d .
H10 H 0.7892 0.1616 0.7102 0.073 Uiso 1 1 calc R
C11 C 0.76344(17) 0.26350(14) 0.60580(12) 0.0447(4) Uani 1 1 d .
C12 C 0.7317(2) 0.52361(18) 0.47816(19) 0.0851(8) Uani 1 1 d .
H12A H 0.6759 0.5421 0.5294 0.128 Uiso 1 1 calc R
H12B H 0.6948 0.5582 0.4302 0.128 Uiso 1 1 calc R
H12C H 0.8106 0.5439 0.4749 0.128 Uiso 1 1 calc R
C13 C 0.8451(2) 0.3789(2) 0.39690(14) 0.0817(8) Uani 1 1 d .
H13A H 0.9239 0.3980 0.3960 0.123 Uiso 1 1 calc R
H13B H 0.8104 0.4155 0.3486 0.123 Uiso 1 1 calc R
H13C H 0.8584 0.3058 0.3951 0.123 Uiso 1 1 calc R
C14 C 0.53142(17) 0.25733(14) 0.65309(12) 0.0460(4) Uani 1 1 d .
C15 C 0.5195(2) 0.33242(18) 0.70380(14) 0.0635(6) Uani 1 1 d .
H15 H 0.5882 0.3622 0.7023 0.076 Uiso 1 1 calc R
C16 C 0.4061(2) 0.3650(2) 0.75755(17) 0.0847(8) Uani 1 1 d .
H16 H 0.4003 0.4162 0.7912 0.102 Uiso 1 1 calc R
C17 C 0.3037(2) 0.3226(2) 0.76128(17) 0.0822(8) Uani 1 1 d .
H17 H 0.2285 0.3440 0.7976 0.099 Uiso 1 1 calc R
C18 C 0.3129(2) 0.2487(2) 0.71130(18) 0.0801(8) Uani 1 1 d .
H18 H 0.2435 0.2194 0.7134 0.096 Uiso 1 1 calc R
C19 C 0.4247(2) 0.21630(18) 0.65714(16) 0.0667(6) Uani 1 1 d .
H19 H 0.4286 0.1663 0.6228 0.080 Uiso 1 1 calc R
C20 C 0.74361(17) -0.13069(14) 0.54957(11) 0.0435(4) Uani 1 1 d .
C21 C 0.82922(19) -0.21550(15) 0.57513(13) 0.0551(5) Uani 1 1 d .
H21 H 0.9150 -0.2171 0.5572 0.066 Uiso 1 1 calc R
C22 C 0.7874(2) -0.29830(17) 0.62750(14) 0.0642(6) Uani 1 1 d .
H22 H 0.8460 -0.3554 0.6443 0.077 Uiso 1 1 calc R
C23 C 0.6606(2) -0.29837(17) 0.65556(13) 0.0593(5) Uani 1 1 d .
C24 C 0.5763(2) -0.21235(18) 0.62896(13) 0.0587(5) Uani 1 1 d .
H24 H 0.4905 -0.2104 0.6473 0.070 Uiso 1 1 calc R
C25 C 0.61584(18) -0.12951(16) 0.57608(13) 0.0515(5) Uani 1 1 d .
H25 H 0.5573 -0.0731 0.5582 0.062 Uiso 1 1 calc R
C26 C 0.6153(3) -0.3885(2) 0.71291(17) 0.0946(9) Uani 1 1 d .
H26A H 0.6562 -0.4514 0.6897 0.142 Uiso 1 1 calc R
H26B H 0.5259 -0.3800 0.7176 0.142 Uiso 1 1 calc R
H26C H 0.6349 -0.3916 0.7680 0.142 Uiso 1 1 calc R
C27 C 0.17278(18) 0.29491(14) 0.11489(13) 0.0501(5) Uani 1 1 d .
H27A H 0.2063 0.3094 0.1610 0.060 Uiso 1 1 calc R
H27B H 0.2397 0.2909 0.0655 0.060 Uiso 1 1 calc R
C28 C 0.12972(17) 0.18968(14) 0.13967(11) 0.0423(4) Uani 1 1 d .
C29 C 0.05222(17) 0.17636(13) 0.07641(11) 0.0419(4) Uani 1 1 d .
C30 C 0.0974(2) 0.19937(15) -0.00973(12) 0.0540(5) Uani 1 1 d .
H30 H 0.1750 0.2195 -0.0268 0.065 Uiso 1 1 calc R
C31 C 0.0312(2) 0.19327(17) -0.07054(14) 0.0660(6) Uani 1 1 d .
H31 H 0.0632 0.2103 -0.1277 0.079 Uiso 1 1 calc R
C32 C -0.0816(2) 0.16210(18) -0.04646(15) 0.0673(6) Uani 1 1 d .
H32 H -0.1270 0.1574 -0.0871 0.081 Uiso 1 1 calc R
C33 C -0.1279(2) 0.13770(17) 0.03807(14) 0.0598(6) Uani 1 1 d .
H33 H -0.2049 0.1165 0.0538 0.072 Uiso 1 1 calc R
C34 C -0.06305(17) 0.14362(14) 0.10138(12) 0.0455(4) Uani 1 1 d .
C35 C -0.12229(18) 0.11670(16) 0.19465(12) 0.0520(5) Uani 1 1 d .
C36 C -0.0250(2) 0.10369(17) 0.25058(12) 0.0569(5) Uani 1 1 d .
H36A H -0.0671 0.1014 0.3094 0.068 Uiso 1 1 calc R
H36B H 0.0330 0.0383 0.2440 0.068 Uiso 1 1 calc R
C37 C 0.04851(19) 0.19005(16) 0.22947(12) 0.0524(5) Uani 1 1 d .
H37A H 0.1025 0.1824 0.2707 0.063 Uiso 1 1 calc R
H37B H -0.0095 0.2559 0.2330 0.063 Uiso 1 1 calc R
C38 C -0.2332(2) 0.2028(2) 0.22093(17) 0.0818(8) Uani 1 1 d .
H38A H -0.2054 0.2676 0.2099 0.123 Uiso 1 1 calc R
H38B H -0.2660 0.1886 0.2804 0.123 Uiso 1 1 calc R
H38C H -0.2978 0.2062 0.1891 0.123 Uiso 1 1 calc R
C39 C -0.1699(3) 0.0141(2) 0.20806(16) 0.0856(8) Uani 1 1 d .
H39A H -0.2352 0.0215 0.1759 0.128 Uiso 1 1 calc R
H39B H -0.2026 -0.0029 0.2672 0.128 Uiso 1 1 calc R
H39C H -0.1016 -0.0400 0.1895 0.128 Uiso 1 1 calc R
C40 C 0.24870(18) 0.10493(15) 0.14087(12) 0.0491(5) Uani 1 1 d .
C41 C 0.2719(2) 0.02081(18) 0.09702(16) 0.0760(7) Uani 1 1 d .
H41 H 0.2141 0.0145 0.0653 0.091 Uiso 1 1 calc R
C42 C 0.3805(3) -0.0547(2) 0.0996(2) 0.1066(10) Uani 1 1 d .
H42 H 0.3943 -0.1110 0.0699 0.128 Uiso 1 1 calc R
C43 C 0.4673(3) -0.0466(2) 0.14557(19) 0.0949(9) Uani 1 1 d .
H43 H 0.5402 -0.0968 0.1467 0.114 Uiso 1 1 calc R
C44 C 0.4456(2) 0.0356(2) 0.18961(17) 0.0789(7) Uani 1 1 d .
H44 H 0.5038 0.0415 0.2211 0.095 Uiso 1 1 calc R
C45 C 0.3379(2) 0.11004(17) 0.18762(14) 0.0620(6) Uani 1 1 d .
H45 H 0.3245 0.1653 0.2184 0.074 Uiso 1 1 calc R
C46 C 0.18520(17) 0.54316(14) 0.08492(12) 0.0447(4) Uani 1 1 d .
C47 C 0.2381(2) 0.58793(16) 0.13551(14) 0.0570(5) Uani 1 1 d .
H47 H 0.2055 0.5872 0.1932 0.068 Uiso 1 1 calc R
C48 C 0.3406(2) 0.63401(18) 0.09872(16) 0.0667(6) Uani 1 1 d .
H48 H 0.3763 0.6643 0.1325 0.080 Uiso 1 1 calc R
C49 C 0.39087(19) 0.63620(17) 0.01372(17) 0.0643(6) Uani 1 1 d .
C50 C 0.3366(2) 0.59016(19) -0.03528(15) 0.0685(6) Uani 1 1 d .
H50 H 0.3700 0.5900 -0.0928 0.082 Uiso 1 1 calc R
C51 C 0.2337(2) 0.54436(17) -0.00041(13) 0.0594(5) Uani 1 1 d .
H51 H 0.1976 0.5146 -0.0344 0.071 Uiso 1 1 calc R
C52 C 0.5019(2) 0.6878(2) -0.0255(2) 0.0996(10) Uani 1 1 d .
H52A H 0.4738 0.7521 -0.0585 0.149 Uiso 1 1 calc R
H52B H 0.5628 0.6433 -0.0614 0.149 Uiso 1 1 calc R
H52C H 0.5396 0.7007 0.0185 0.149 Uiso 1 1 calc R
H2 H 0.0549(19) 0.3801(17) 0.0445(8) 0.063(7) Uiso 1 1 d D
H1 H 0.8712(14) 0.053(2) 0.5578(16) 0.090(9) Uiso 1 1 d D

loop_
_atom_site_aniso_label
_atom_site_aniso_U_11
_atom_site_aniso_U_22
_atom_site_aniso_U_33
_atom_site_aniso_U_23
_atom_site_aniso_U_13
_atom_site_aniso_U_12
S1 0.0442(3) 0.0460(3) 0.0504(3) -0.0056(2) -0.0001(2) -0.0028(2)
S2 0.0461(3) 0.0423(3) 0.0489(3) -0.0057(2) -0.0033(2) -0.0113(2)
O1 0.0629(9) 0.0653(9) 0.0576(9) 0.0036(7) -0.0179(7) 0.0006(7)
O2 0.0473(8) 0.0618(9) 0.0664(9) -0.0121(7) 0.0121(7) -0.0032(7)
O3 0.0439(7) 0.0475(8) 0.0677(9) -0.0072(6) -0.0066(7) -0.0040(6)
O4 0.0799(11) 0.0677(10) 0.0455(8) -0.0056(7) -0.0016(7) -0.0289(8)
N1 0.0409(9) 0.0460(9) 0.0682(11) -0.0156(8) 0.0038(8) -0.0066(8)
N2 0.0520(10) 0.0402(9) 0.0577(11) -0.0062(8) -0.0147(8) -0.0096(7)
C1 0.0483(11) 0.0429(11) 0.0634(13) -0.0087(9) 0.0091(10) -0.0074(9)
C2 0.0421(10) 0.0407(10) 0.0509(11) -0.0064(8) -0.0008(8) -0.0081(8)
C3 0.0562(12) 0.0576(13) 0.0537(12) -0.0079(10) -0.0134(10) -0.0130(10)
C4 0.0454(11) 0.0570(12) 0.0514(12) 0.0005(9) -0.0109(9) -0.0060(9)
C5 0.0461(11) 0.0489(11) 0.0554(12) 0.0045(9) -0.0049(9) -0.0083(9)
C6 0.0351(9) 0.0492(11) 0.0474(11) -0.0050(8) -0.0036(8) -0.0075(8)
C7 0.0535(13) 0.0776(16) 0.0800(16) -0.0016(13) -0.0174(12) -0.0227(12)
C8 0.0621(15) 0.108(2) 0.0840(18) -0.0113(16) -0.0289(14) -0.0232(15)
C9 0.0687(16) 0.0901(19) 0.0613(14) -0.0106(13) -0.0293(13) -0.0004(14)
C10 0.0609(13) 0.0638(14) 0.0510(12) 0.0015(10) -0.0144(10) -0.0025(11)
C11 0.0385(9) 0.0440(10) 0.0471(11) -0.0093(8) -0.0035(8) -0.0007(8)
C12 0.0821(18) 0.0566(15) 0.115(2) 0.0139(14) -0.0277(16) -0.0207(13)
C13 0.0560(14) 0.118(2) 0.0537(14) 0.0089(13) 0.0038(11) -0.0081(14)
C14 0.0395(10) 0.0421(10) 0.0494(11) -0.0024(8) -0.0008(8) -0.0027(8)
C15 0.0534(13) 0.0632(14) 0.0694(14) -0.0213(11) 0.0033(11) -0.0066(11)
C16 0.0726(17) 0.0865(19) 0.0845(18) -0.0369(15) 0.0126(14) -0.0002(15)
C17 0.0523(14) 0.0823(18) 0.0868(19) -0.0074(15) 0.0186(13) 0.0066(13)
C18 0.0423(12) 0.0689(16) 0.113(2) -0.0019(15) 0.0085(13) -0.0059(11)
C19 0.0463(12) 0.0566(13) 0.0920(17) -0.0157(12) 0.0022(11) -0.0085(10)
C20 0.0418(10) 0.0437(10) 0.0454(10) -0.0098(8) -0.0097(8) -0.0043(8)
C21 0.0440(11) 0.0504(12) 0.0686(13) -0.0055(10) -0.0128(10) -0.0039(9)
C22 0.0662(15) 0.0505(12) 0.0744(15) 0.0012(11) -0.0237(12) -0.0047(11)
C23 0.0720(15) 0.0604(14) 0.0523(12) -0.0044(10) -0.0168(11) -0.0240(12)
C24 0.0515(12) 0.0736(15) 0.0567(13) -0.0094(11) -0.0087(10) -0.0243(11)
C25 0.0428(11) 0.0548(12) 0.0588(12) -0.0088(10) -0.0149(9) -0.0069(9)
C26 0.118(2) 0.086(2) 0.0843(19) 0.0170(15) -0.0212(17) -0.0468(18)
C27 0.0438(10) 0.0433(11) 0.0633(12) -0.0040(9) -0.0097(9) -0.0111(9)
C28 0.0414(10) 0.0394(10) 0.0460(10) -0.0055(8) -0.0041(8) -0.0113(8)
C29 0.0454(10) 0.0349(9) 0.0439(10) -0.0037(8) -0.0023(8) -0.0113(8)
C30 0.0649(13) 0.0531(12) 0.0454(11) -0.0034(9) -0.0025(10) -0.0240(10)
C31 0.0992(19) 0.0558(13) 0.0461(12) -0.0050(10) -0.0097(12) -0.0262(13)
C32 0.0850(17) 0.0652(15) 0.0600(14) -0.0093(11) -0.0285(13) -0.0162(13)
C33 0.0523(12) 0.0633(14) 0.0704(15) -0.0123(11) -0.0155(11) -0.0180(11)
C34 0.0438(10) 0.0403(10) 0.0526(11) -0.0079(8) -0.0063(9) -0.0097(8)
C35 0.0463(11) 0.0556(12) 0.0535(12) -0.0084(9) 0.0027(9) -0.0188(10)
C36 0.0612(13) 0.0595(13) 0.0458(11) 0.0027(9) -0.0004(10) -0.0192(11)
C37 0.0535(12) 0.0595(13) 0.0463(11) -0.0093(9) -0.0066(9) -0.0158(10)
C38 0.0522(14) 0.103(2) 0.0835(17) -0.0293(15) 0.0037(12) -0.0030(13)
C39 0.102(2) 0.0895(19) 0.0743(16) -0.0085(14) 0.0086(14) -0.0616(17)
C40 0.0470(11) 0.0449(11) 0.0515(11) -0.0004(9) -0.0041(9) -0.0102(9)
C41 0.0754(16) 0.0596(14) 0.0927(18) -0.0249(13) -0.0216(14) 0.0049(12)
C42 0.108(2) 0.079(2) 0.124(3) -0.0392(18) -0.031(2) 0.0281(18)
C43 0.0724(18) 0.090(2) 0.101(2) -0.0029(17) -0.0182(16) 0.0237(15)
C44 0.0589(15) 0.0827(18) 0.0868(18) 0.0056(15) -0.0208(13) -0.0019(13)
C45 0.0566(13) 0.0590(14) 0.0709(14) -0.0028(11) -0.0200(11) -0.0083(11)
C46 0.0435(10) 0.0383(10) 0.0508(11) -0.0037(8) -0.0087(9) -0.0063(8)
C47 0.0571(13) 0.0563(13) 0.0609(13) -0.0056(10) -0.0142(10) -0.0162(10)
C48 0.0591(14) 0.0625(14) 0.0877(17) -0.0075(12) -0.0261(13) -0.0200(11)
C49 0.0426(11) 0.0535(13) 0.0925(18) -0.0025(12) -0.0063(12) -0.0115(10)
C50 0.0578(14) 0.0731(16) 0.0668(15) -0.0060(12) 0.0082(11) -0.0178(12)
C51 0.0556(13) 0.0661(14) 0.0594(13) -0.0129(10) -0.0036(10) -0.0206(11)
C52 0.0604(16) 0.091(2) 0.143(3) -0.0015(18) 0.0013(17) -0.0353(15)

loop_
_atom_type_symbol
_atom_type_description
_atom_type_scat_dispersion_real
_atom_type_scat_dispersion_imag
_atom_type_scat_source
C C 0.0033 0.0016 'International Tables Vol C Tables 4.2.6.8 and 6.1.1.4'
H H 0.0000 0.0000 'International Tables Vol C Tables 4.2.6.8 and 6.1.1.4'
N N 0.0061 0.0033 'International Tables Vol C Tables 4.2.6.8 and 6.1.1.4'
O O 0.0106 0.0060 'International Tables Vol C Tables 4.2.6.8 and 6.1.1.4'
S S 0.1246 0.1234 'International Tables Vol C Tables 4.2.6.8 and 6.1.1.4'

loop_
_geom_angle_atom_site_label_1
_geom_angle_atom_site_label_2
_geom_angle_atom_site_label_3
_geom_angle
O1 S1 O2 120.20(9)
O1 S1 N1 107.70(10)
O2 S1 N1 105.88(9)
O1 S1 C20 106.00(9)
O2 S1 C20 108.72(9)
N1 S1 C20 107.83(9)
O4 S2 O3 119.26(9)
O4 S2 N2 108.84(9)
O3 S2 N2 104.89(9)
O4 S2 C46 107.18(9)
O3 S2 C46 108.03(8)
N2 S2 C46 108.23(9)
C1 N1 S1 120.28(14)
C1 N1 H1 121.3(18)
S1 N1 H1 112.1(18)
C27 N2 S2 121.07(14)
C27 N2 H2 110.8(14)
S2 N2 H2 117.4(14)
N1 C1 C2 113.48(15)
N1 C1 H1A 108.9
C2 C1 H1A 108.9
N1 C1 H1B 108.9
C2 C1 H1B 108.9
H1A C1 H1B 107.7
C11 C2 C1 111.29(16)
C11 C2 C14 111.63(15)
C1 C2 C14 107.68(15)
C11 C2 C3 109.65(15)
C1 C2 C3 107.75(16)
C14 C2 C3 108.73(16)
C4 C3 C2 111.44(17)
C4 C3 H3A 109.3
C2 C3 H3A 109.3
C4 C3 H3B 109.3
C2 C3 H3B 109.3
H3A C3 H3B 108.0
C3 C4 C5 112.21(17)
C3 C4 H4A 109.2
C5 C4 H4A 109.2
C3 C4 H4B 109.2
C5 C4 H4B 109.2
H4A C4 H4B 107.9
C6 C5 C13 109.21(17)
C6 C5 C12 111.76(19)
C13 C5 C12 108.34(19)
C6 C5 C4 110.20(16)
C13 C5 C4 109.8(2)
C12 C5 C4 107.51(17)
C7 C6 C11 117.69(18)
C7 C6 C5 118.72(18)
C11 C6 C5 123.59(17)
C8 C7 C6 122.7(2)
C8 C7 H7 118.7
C6 C7 H7 118.7
C7 C8 C9 119.6(2)
C7 C8 H8 120.2
C9 C8 H8 120.2
C8 C9 C10 119.5(2)
C8 C9 H9 120.3
C10 C9 H9 120.3
C9 C10 C11 122.0(2)
C9 C10 H10 119.0
C11 C10 H10 119.0
C10 C11 C6 118.52(18)
C10 C11 C2 118.80(17)
C6 C11 C2 122.67(17)
C5 C12 H12A 109.5
C5 C12 H12B 109.5
H12A C12 H12B 109.5
C5 C12 H12C 109.5
H12A C12 H12C 109.5
H12B C12 H12C 109.5
C5 C13 H13A 109.5
C5 C13 H13B 109.5
H13A C13 H13B 109.5
C5 C13 H13C 109.5
H13A C13 H13C 109.5
H13B C13 H13C 109.5
C15 C14 C19 116.85(19)
C15 C14 C2 122.67(18)
C19 C14 C2 120.38(18)
C14 C15 C16 121.3(2)
C14 C15 H15 119.3
C16 C15 H15 119.3
C17 C16 C15 120.7(2)
C17 C16 H16 119.7
C15 C16 H16 119.7
C18 C17 C16 119.1(2)
C18 C17 H17 120.5
C16 C17 H17 120.5
C17 C18 C19 120.8(2)
C17 C18 H18 119.6
C19 C18 H18 119.6
C18 C19 C14 121.3(2)
C18 C19 H19 119.4
C14 C19 H19 119.4
C21 C20 C25 119.63(18)
C21 C20 S1 120.55(15)
C25 C20 S1 119.82(15)
C20 C21 C22 119.82(19)
C20 C21 H21 120.1
C22 C21 H21 120.1
C21 C22 C23 121.6(2)
C21 C22 H22 119.2
C23 C22 H22 119.2
C22 C23 C24 117.6(2)
C22 C23 C26 121.5(2)
C24 C23 C26 120.9(2)
C25 C24 C23 121.8(2)
C25 C24 H24 119.1
C23 C24 H24 119.1
C24 C25 C20 119.59(19)
C24 C25 H25 120.2
C20 C25 H25 120.2
C23 C26 H26A 109.5
C23 C26 H26B 109.5
H26A C26 H26B 109.5
C23 C26 H26C 109.5
H26A C26 H26C 109.5
H26B C26 H26C 109.5
N2 C27 C28 111.86(15)
N2 C27 H27A 109.2
C28 C27 H27A 109.2
N2 C27 H27B 109.2
C28 C27 H27B 109.2
H27A C27 H27B 107.9
C29 C28 C40 112.10(15)
C29 C28 C37 110.15(15)
C40 C28 C37 109.89(16)
C29 C28 C27 109.71(15)
C40 C28 C27 107.37(15)
C37 C28 C27 107.47(16)
C30 C29 C34 118.50(18)
C30 C29 C28 118.55(16)
C34 C29 C28 122.95(16)
C31 C30 C29 122.2(2)
C31 C30 H30 118.9
C29 C30 H30 118.9
C32 C31 C30 119.5(2)
C32 C31 H31 120.2
C30 C31 H31 120.2
C31 C32 C33 119.6(2)
C31 C32 H32 120.2
C33 C32 H32 120.2
C32 C33 C34 122.2(2)
C32 C33 H33 118.9
C34 C33 H33 118.9
C29 C34 C33 117.99(18)
C29 C34 C35 122.98(17)
C33 C34 C35 119.01(17)
C36 C35 C38 109.89(19)
C36 C35 C34 110.01(16)
C38 C35 C34 109.50(18)
C36 C35 C39 107.70(19)
C38 C35 C39 108.8(2)
C34 C35 C39 110.90(18)
C37 C36 C35 112.54(17)
C37 C36 H36A 109.1
C35 C36 H36A 109.1
C37 C36 H36B 109.1
C35 C36 H36B 109.1
H36A C36 H36B 107.8
C36 C37 C28 111.44(16)
C36 C37 H37A 109.3
C28 C37 H37A 109.3
C36 C37 H37B 109.3
C28 C37 H37B 109.3
H37A C37 H37B 108.0
C35 C38 H38A 109.5
C35 C38 H38B 109.5
H38A C38 H38B 109.5
C35 C38 H38C 109.5
H38A C38 H38C 109.5
H38B C38 H38C 109.5
C35 C39 H39A 109.5
C35 C39 H39B 109.5
H39A C39 H39B 109.5
C35 C39 H39C 109.5
H39A C39 H39C 109.5
H39B C39 H39C 109.5
C41 C40 C45 117.0(2)
C41 C40 C28 122.41(19)
C45 C40 C28 120.55(18)
C40 C41 C42 121.0(3)
C40 C41 H41 119.5
C42 C41 H41 119.5
C43 C42 C41 120.4(3)
C43 C42 H42 119.8
C41 C42 H42 119.8
C44 C43 C42 119.4(3)
C44 C43 H43 120.3
C42 C43 H43 120.3
C43 C44 C45 120.3(3)
C43 C44 H44 119.9
C45 C44 H44 119.9
C44 C45 C40 121.9(2)
C44 C45 H45 119.1
C40 C45 H45 119.1
C51 C46 C47 120.45(18)
C51 C46 S2 120.05(15)
C47 C46 S2 119.43(15)
C46 C47 C48 118.8(2)
C46 C47 H47 120.6
C48 C47 H47 120.6
C49 C48 C47 121.9(2)
C49 C48 H48 119.1
C47 C48 H48 119.1
C48 C49 C50 118.06(19)
C48 C49 C52 121.2(2)
C50 C49 C52 120.8(2)
C51 C50 C49 121.3(2)
C51 C50 H50 119.4
C49 C50 H50 119.4
C46 C51 C50 119.5(2)
C46 C51 H51 120.3
C50 C51 H51 120.3
C49 C52 H52A 109.5
C49 C52 H52B 109.5
H52A C52 H52B 109.5
C49 C52 H52C 109.5
H52A C52 H52C 109.5
H52B C52 H52C 109.5

loop_
_geom_bond_atom_site_label_1
_geom_bond_atom_site_label_2
_geom_bond_distance
S1 O1 1.4289(15)
S1 O2 1.4315(14)
S1 N1 1.6105(18)
S1 C20 1.769(2)
S2 O4 1.4259(14)
S2 O3 1.4391(14)
S2 N2 1.6092(17)
S2 C46 1.7684(19)
N1 C1 1.467(2)
N1 H1 0.886(10)
N2 C27 1.467(2)
N2 H2 0.886(9)
C1 C2 1.539(3)
C1 H1A 0.9700
C1 H1B 0.9700
C2 C11 1.525(3)
C2 C14 1.543(3)
C2 C3 1.548(3)
C3 C4 1.505(3)
C3 H3A 0.9700
C3 H3B 0.9700
C4 C5 1.532(3)
C4 H4A 0.9700
C4 H4B 0.9700
C5 C6 1.525(3)
C5 C13 1.527(3)
C5 C12 1.532(3)
C6 C7 1.399(3)
C6 C11 1.399(3)
C7 C8 1.364(3)
C7 H7 0.9300
C8 C9 1.366(3)
C8 H8 0.9300
C9 C10 1.376(3)
C9 H9 0.9300
C10 C11 1.397(3)
C10 H10 0.9300
C12 H12A 0.9600
C12 H12B 0.9600
C12 H12C 0.9600
C13 H13A 0.9600
C13 H13B 0.9600
C13 H13C 0.9600
C14 C15 1.372(3)
C14 C19 1.396(3)
C15 C16 1.396(3)
C15 H15 0.9300
C16 C17 1.364(4)
C16 H16 0.9300
C17 C18 1.357(4)
C17 H17 0.9300
C18 C19 1.387(3)
C18 H18 0.9300
C19 H19 0.9300
C20 C21 1.375(3)
C20 C25 1.387(2)
C21 C22 1.381(3)
C21 H21 0.9300
C22 C23 1.382(3)
C22 H22 0.9300
C23 C24 1.383(3)
C23 C26 1.504(3)
C24 C25 1.375(3)
C24 H24 0.9300
C25 H25 0.9300
C26 H26A 0.9600
C26 H26B 0.9600
C26 H26C 0.9600
C27 C28 1.548(3)
C27 H27A 0.9700
C27 H27B 0.9700
C28 C29 1.530(2)
C28 C40 1.538(3)
C28 C37 1.544(3)
C29 C30 1.390(3)
C29 C34 1.399(2)
C30 C31 1.375(3)
C30 H30 0.9300
C31 C32 1.363(3)
C31 H31 0.9300
C32 C33 1.372(3)
C32 H32 0.9300
C33 C34 1.399(3)
C33 H33 0.9300
C34 C35 1.536(3)
C35 C36 1.519(3)
C35 C38 1.527(3)
C35 C39 1.543(3)
C36 C37 1.510(3)
C36 H36A 0.9700
C36 H36B 0.9700
C37 H37A 0.9700
C37 H37B 0.9700
C38 H38A 0.9600
C38 H38B 0.9600
C38 H38C 0.9600
C39 H39A 0.9600
C39 H39B 0.9600
C39 H39C 0.9600
C40 C41 1.381(3)
C40 C45 1.391(3)
C41 C42 1.392(3)
C41 H41 0.9300
C42 C43 1.372(4)
C42 H42 0.9300
C43 C44 1.363(4)
C43 H43 0.9300
C44 C45 1.376(3)
C44 H44 0.9300
C45 H45 0.9300
C46 C51 1.376(3)
C46 C47 1.383(3)
C47 C48 1.388(3)
C47 H47 0.9300
C48 C49 1.374(3)
C48 H48 0.9300
C49 C50 1.384(3)
C49 C52 1.513(3)
C50 C51 1.384(3)
C50 H50 0.9300
C51 H51 0.9300
C52 H52A 0.9600
C52 H52B 0.9600
C52 H52C 0.9600

loop_
_geom_hbond_atom_site_label_D
_geom_hbond_atom_site_label_H
_geom_hbond_atom_site_label_A
_geom_hbond_distance_DH
_geom_hbond_distance_HA
_geom_hbond_distance_DA
_geom_hbond_angle_DHA
_geom_hbond_site_symmetry_A
N2 H2 O3 0.886(9) 2.293(13) 3.114(2) 154.2(19) 2_565
N1 H1 O2 0.886(10) 2.277(12) 3.139(2) 164(2) 2_756

loop_
_geom_torsion_atom_site_label_1
_geom_torsion_atom_site_label_2
_geom_torsion_atom_site_label_3
_geom_torsion_atom_site_label_4
_geom_torsion
O1 S1 N1 C1 54.45(17)
O2 S1 N1 C1 -175.78(15)
C20 S1 N1 C1 -59.54(18)
O4 S2 N2 C27 -54.72(17)
O3 S2 N2 C27 176.59(14)
C46 S2 N2 C27 61.45(16)
S1 N1 C1 C2 -129.16(17)
N1 C1 C2 C11 -55.9(2)
N1 C1 C2 C14 -178.49(16)
N1 C1 C2 C3 64.4(2)
C11 C2 C3 C4 -48.2(2)
C1 C2 C3 C4 -169.50(16)
C14 C2 C3 C4 74.1(2)
C2 C3 C4 C5 65.3(2)
C3 C4 C5 C6 -45.0(2)
C3 C4 C5 C13 75.3(2)
C3 C4 C5 C12 -167.07(19)
C13 C5 C6 C7 73.4(3)
C12 C5 C6 C7 -46.4(3)
C4 C5 C6 C7 -165.91(19)
C13 C5 C6 C11 -107.3(2)
C12 C5 C6 C11 132.9(2)
C4 C5 C6 C11 13.4(3)
C11 C6 C7 C8 1.0(3)
C5 C6 C7 C8 -179.6(2)
C6 C7 C8 C9 -1.2(4)
C7 C8 C9 C10 -0.1(4)
C8 C9 C10 C11 1.5(4)
C9 C10 C11 C6 -1.6(3)
C9 C10 C11 C2 179.4(2)
C7 C6 C11 C10 0.3(3)
C5 C6 C11 C10 -179.00(19)
C7 C6 C11 C2 179.26(18)
C5 C6 C11 C2 -0.1(3)
C1 C2 C11 C10 -45.0(2)
C14 C2 C11 C10 75.4(2)
C3 C2 C11 C10 -164.09(18)
C1 C2 C11 C6 136.09(18)
C14 C2 C11 C6 -103.6(2)
C3 C2 C11 C6 17.0(2)
C11 C2 C14 C15 13.0(3)
C1 C2 C14 C15 135.4(2)
C3 C2 C14 C15 -108.1(2)
C11 C2 C14 C19 -170.80(18)
C1 C2 C14 C19 -48.4(2)
C3 C2 C14 C19 68.1(2)
C19 C14 C15 C16 0.8(3)
C2 C14 C15 C16 177.1(2)
C14 C15 C16 C17 0.2(4)
C15 C16 C17 C18 -0.6(4)
C16 C17 C18 C19 0.1(4)
C17 C18 C19 C14 0.9(4)
C15 C14 C19 C18 -1.3(3)
C2 C14 C19 C18 -177.8(2)
O1 S1 C20 C21 149.19(16)
O2 S1 C20 C21 18.67(19)
N1 S1 C20 C21 -95.70(17)
O1 S1 C20 C25 -31.11(18)
O2 S1 C20 C25 -161.62(15)
N1 S1 C20 C25 84.01(17)
C25 C20 C21 C22 -0.6(3)
S1 C20 C21 C22 179.13(16)
C20 C21 C22 C23 -0.2(3)
C21 C22 C23 C24 0.3(3)
C21 C22 C23 C26 -179.7(2)
C22 C23 C24 C25 0.4(3)
C26 C23 C24 C25 -179.6(2)
C23 C24 C25 C20 -1.2(3)
C21 C20 C25 C24 1.3(3)
S1 C20 C25 C24 -178.44(15)
S2 N2 C27 C28 137.63(15)
N2 C27 C28 C29 47.1(2)
N2 C27 C28 C40 169.18(16)
N2 C27 C28 C37 -72.6(2)
C40 C28 C29 C30 -73.0(2)
C37 C28 C29 C30 164.32(17)
C27 C28 C29 C30 46.2(2)
C40 C28 C29 C34 108.05(19)
C37 C28 C29 C34 -14.6(2)
C27 C28 C29 C34 -132.75(18)
C34 C29 C30 C31 1.6(3)
C28 C29 C30 C31 -177.45(19)
C29 C30 C31 C32 -1.1(3)
C30 C31 C32 C33 0.3(4)
C31 C32 C33 C34 0.0(4)
C30 C29 C34 C33 -1.2(3)
C28 C29 C34 C33 177.77(18)
C30 C29 C34 C35 -179.67(18)
C28 C29 C34 C35 -0.7(3)
C32 C33 C34 C29 0.4(3)
C32 C33 C34 C35 179.0(2)
C29 C34 C35 C36 -14.8(3)
C33 C34 C35 C36 166.77(18)
C29 C34 C35 C38 106.1(2)
C33 C34 C35 C38 -72.4(2)
C29 C34 C35 C39 -133.8(2)
C33 C34 C35 C39 47.7(3)
C38 C35 C36 C37 -73.9(2)
C34 C35 C36 C37 46.8(2)
C39 C35 C36 C37 167.76(18)
C35 C36 C37 C28 -65.3(2)
C29 C28 C37 C36 45.9(2)
C40 C28 C37 C36 -78.1(2)
C27 C28 C37 C36 165.39(16)
C29 C28 C40 C41 -7.4(3)
C37 C28 C40 C41 115.5(2)
C27 C28 C40 C41 -127.9(2)
C29 C28 C40 C45 173.14(17)
C37 C28 C40 C45 -64.0(2)
C27 C28 C40 C45 52.6(2)
C45 C40 C41 C42 -0.4(4)
C28 C40 C41 C42 -179.9(2)
C40 C41 C42 C43 -0.3(5)
C41 C42 C43 C44 0.7(5)
C42 C43 C44 C45 -0.3(4)
C43 C44 C45 C40 -0.5(4)
C41 C40 C45 C44 0.8(3)
C28 C40 C45 C44 -179.69(19)
O4 S2 C46 C51 164.27(16)
O3 S2 C46 C51 -66.04(18)
N2 S2 C46 C51 47.03(19)
O4 S2 C46 C47 -18.62(18)
O3 S2 C46 C47 111.07(16)
N2 S2 C46 C47 -135.86(16)
C51 C46 C47 C48 0.0(3)
S2 C46 C47 C48 -177.06(16)
C46 C47 C48 C49 -0.1(3)
C47 C48 C49 C50 -0.4(3)
C47 C48 C49 C52 179.4(2)
C48 C49 C50 C51 0.9(3)
C52 C49 C50 C51 -178.9(2)
C47 C46 C51 C50 0.5(3)
S2 C46 C51 C50 177.54(17)
C49 C50 C51 C46 -0.9(3)
